data_1576881
loop_
_publ_author_name
'Antsiburov, Ivan'
'B&#xfc;hler, Raphael'
'Stephan, Johannes'
'Erdyakov, Maxim'
'Gemel, Christian'
'Kahlal, Samia'
'Cador, Olivier'
'Guizouarn, Thierry'
'Saillard, Jean-Yves'
'Meyer, Karsten'
'Fischer, Roland A.'

_publ_section_title
;
 Homoleptic seven-coordinate Ti(0) and Zr(0) through a new stabilization
 mode.
;
_journal_issue 18
_journal_name_full 'Chemical science'
_journal_page_first 8989
_journal_page_last 8997
_journal_paper_doi 10.1039/d6sc00226a
_journal_volume 17
_journal_year 2026
_chemical_formula_sum 'C76 H42 B2 F48 N6 Ni'
_chemical_formula_weight 2031.48
_space_group_crystal_system monoclinic
_space_group_IT_number 14
_space_group_name_Hall '-P 2yn'
_space_group_name_H-M_alt 'P 1 21/n 1'
_atom_sites_solution_hydrogens geom
_atom_sites_solution_primary iterative
_atom_sites_solution_secondary difmap
_audit_block_doi 10.5517/ccdc.csd.cc2mk8t9
_audit_creation_method
;FinalCif V149 by Daniel Kratzert, Freiburg 2025, 
https://dkratzert.de/finalcif.html
;
_audit_update_record
;
2025-05-20 deposited with the CCDC.	2026-03-09 downloaded from the CCDC.
;
_cell_angle_alpha 90
_cell_angle_beta 103.637(2)
_cell_angle_gamma 90
_cell_formula_units_Z 2
_cell_length_a 15.5145(8)
_cell_length_b 16.2457(7)
_cell_length_c 16.9220(8)
_cell_measurement_reflns_used 8671
_cell_measurement_temperature 100(2)
_cell_measurement_theta_max 26.363
_cell_measurement_theta_min 2.3915
_cell_volume 4144.8(3)
_computing_cell_refinement 'SAINT V8.40B'
_computing_data_collection 'Bruker BIS V6.2.16/2021-10-23 and APEX4 2021.10-0'
_computing_data_reduction 'SAINT V8.40B'
_computing_molecular_graphics 'Mercury (Macrae, 2008), PLATON (Spek, 2011)'
_computing_publication_material 'PLATON (Spek, 2011), enCIFer (Allen, 2004)'
_computing_structure_refinement 'SHELXL (Sheldrick, 2015), SHELXLE (Huebschle, 2011)'
_computing_structure_solution 'SHELXT (Sheldrick, 2015)'
_diffrn_ambient_environment N~2~
_diffrn_ambient_temperature 100(2)
_diffrn_detector CPAD
_diffrn_detector_area_resol_mean 16
_diffrn_detector_type 'Bruker PHOTON III'
_diffrn_measured_fraction_theta_full 0.999
_diffrn_measured_fraction_theta_max 0.999
_diffrn_measurement_device 'three-angle diffractometer'
_diffrn_measurement_device_type 'Bruker D8 VENTURE'
_diffrn_measurement_method '\w and \f scans'
_diffrn_measurement_specimen_support 'MiTeGen micromount'
_diffrn_radiation_monochromator 'Helios optic'
_diffrn_radiation_probe x-ray
_diffrn_radiation_source 'TXS rotating anode'
_diffrn_radiation_type MoK\a
_diffrn_radiation_wavelength 0.71073
_diffrn_reflns_av_R_equivalents 0.1248
_diffrn_reflns_av_unetI/netI 0.0660
_diffrn_reflns_Laue_measured_fraction_full 0.999
_diffrn_reflns_Laue_measured_fraction_max 0.999
_diffrn_reflns_limit_h_max 18
_diffrn_reflns_limit_h_min -18
_diffrn_reflns_limit_k_max 19
_diffrn_reflns_limit_k_min -19
_diffrn_reflns_limit_l_max 20
_diffrn_reflns_limit_l_min -20
_diffrn_reflns_number 60706
_diffrn_reflns_point_group_measured_fraction_full 0.999
_diffrn_reflns_point_group_measured_fraction_max 0.999
_diffrn_reflns_theta_full 25.026
_diffrn_reflns_theta_max 25.026
_diffrn_reflns_theta_min 1.843
_diffrn_source 'TXS rotating anode'
_diffrn_source_current 50.0
_diffrn_source_voltage 50.0
_exptl_absorpt_coefficient_mu 0.390
_exptl_absorpt_correction_T_max 0.7454
_exptl_absorpt_correction_T_min 0.6449
_exptl_absorpt_correction_type multi-scan
_exptl_absorpt_process_details 'SADABS 2016/2 (Bruker, 2016)'
_exptl_crystal_colour colourless
_exptl_crystal_density_diffrn 1.628
_exptl_crystal_description fragment
_exptl_crystal_F_000 2020
_exptl_crystal_size_max 0.150
_exptl_crystal_size_mid 0.118
_exptl_crystal_size_min 0.080
_refine_diff_density_max 0.409
_refine_diff_density_min -0.378
_refine_diff_density_rms 0.058
_refine_ls_extinction_method none
_refine_ls_goodness_of_fit_ref 1.017
_refine_ls_hydrogen_treatment constr
_refine_ls_matrix_type full
_refine_ls_number_parameters 697
_refine_ls_number_reflns 7313
_refine_ls_number_restraints 552
_refine_ls_restrained_S_all 1.147
_refine_ls_R_factor_all 0.0708
_refine_ls_R_factor_gt 0.0464
_refine_ls_shift/su_max 0.001
_refine_ls_shift/su_mean 0.000
_refine_ls_structure_factor_coef Fsqd
_refine_ls_weighting_details 'w=1/[\s^2^(Fo^2^)+(0.0251P)^2^+3.7805P] where P=(Fo^2^+2Fc^2^)/3'
_refine_ls_weighting_scheme calc
_refine_ls_wR_factor_gt 0.0973
_refine_ls_wR_factor_ref 0.1079
_reflns_Friedel_coverage 0.000
_reflns_number_gt 5402
_reflns_number_total 7313
_reflns_threshold_expression 'I > 2\s(I)'
_cod_data_source_file d6sc00226a2.cif
_cod_data_source_block SteJo12_0m
_cod_depositor_comments 'Adding full bibliography for 1576879--1576881.cif.'
_cod_original_sg_symbol_H-M 'P 21/n'
_cod_database_code 1576881
_shelx_shelxl_version_number 2019/1
_shelx_space_group_comment
;
The symmetry employed for this shelxl refinement is uniquely defined
by the following loop, which should always be used as a source of
symmetry information in preference to the above space-group names.
They are only intended as comments.
;
_diffrn_measurement_ambient_temperature_make 'Oxford Cryostream'

loop_
_space_group_symop_operation_xyz
'x, y, z'
'-x+1/2, y+1/2, -z+1/2'
'-x, -y, -z'
'x-1/2, -y-1/2, z-1/2'

loop_
_atom_site_label
_atom_site_type_symbol
_atom_site_fract_x
_atom_site_fract_y
_atom_site_fract_z
_atom_site_U_iso_or_equiv
_atom_site_adp_type
_atom_site_occupancy
_atom_site_site_symmetry_order
_atom_site_calc_flag
_atom_site_refinement_flags_posn
_atom_site_refinement_flags_adp
_atom_site_refinement_flags_occupancy
_atom_site_disorder_assembly
_atom_site_disorder_group
Ni1 Ni 0.500000 0.500000 0.500000 0.03598(16) Uani 1 2 d S . P . .
F1 F 0.28237(11) 0.99819(12) 0.48498(12) 0.0543(5) Uani 1 1 d . . . . .
F2 F 0.39468(14) 1.04946(11) 0.45087(12) 0.0538(5) Uani 1 1 d . . . . .
F3 F 0.41153(13) 0.95242(12) 0.53618(10) 0.0534(5) Uani 1 1 d . . . . .
F4A F 0.1761(4) 0.7212(3) 0.2243(3) 0.0363(12) Uani 0.628(7) 1 d D U P A 1
F5A F 0.10806(19) 0.8206(2) 0.2682(4) 0.0685(15) Uani 0.628(7) 1 d D U P A 1
F6A F 0.1657(3) 0.7245(3) 0.34667(18) 0.0437(11) Uani 0.628(7) 1 d D U P A 1
F4B F 0.1306(5) 0.7658(6) 0.3325(4) 0.067(2) Uani 0.372(7) 1 d D U P A 2
F5B F 0.1868(7) 0.7052(4) 0.2443(5) 0.037(2) Uani 0.372(7) 1 d D U P A 2
F6B F 0.1246(4) 0.8210(3) 0.2178(4) 0.0546(17) Uani 0.372(7) 1 d D U P A 2
F7 F 0.47871(14) 0.49535(11) 0.23659(12) 0.0616(6) Uani 1 1 d . . . . .
F8 F 0.35059(12) 0.54566(10) 0.18572(13) 0.0544(6) Uani 1 1 d . . . . .
F9 F 0.42281(11) 0.48513(10) 0.11027(11) 0.0432(4) Uani 1 1 d . . . . .
F10A F 0.6591(10) 0.6316(4) 0.0251(8) 0.051(3) Uani 0.246(10) 1 d D U P B 1
F11A F 0.6826(9) 0.7591(8) 0.0542(10) 0.059(3) Uani 0.246(10) 1 d D U P B 1
F12A F 0.5718(6) 0.7205(10) -0.0356(5) 0.062(3) Uani 0.246(10) 1 d D U P B 1
F10B F 0.6541(3) 0.77507(18) 0.0285(3) 0.0420(10) Uani 0.754(10) 1 d D U P B 2
F11B F 0.5867(3) 0.6739(4) -0.0364(2) 0.0697(14) Uani 0.754(10) 1 d D U P B 2
F12B F 0.6975(3) 0.6543(3) 0.0632(4) 0.0685(15) Uani 0.754(10) 1 d D U P B 2
F13 F 0.35096(11) 0.91860(11) -0.04793(10) 0.0440(4) Uani 1 1 d . . . . .
F14 F 0.27077(10) 1.00892(13) -0.00721(10) 0.0543(5) Uani 1 1 d . . . . .
F15 F 0.37279(10) 1.04725(10) -0.06536(9) 0.0370(4) Uani 1 1 d . . . . .
F16A F 0.6391(11) 1.1311(14) 0.2654(12) 0.047(4) Uani 0.23(2) 1 d D U P C 1
F17A F 0.5243(12) 1.2025(12) 0.2398(15) 0.045(4) Uani 0.23(2) 1 d D U P C 1
F18A F 0.5998(19) 1.1869(12) 0.1493(8) 0.054(4) Uani 0.23(2) 1 d D U P C 1
F16B F 0.5561(6) 1.2057(3) 0.1481(2) 0.0561(17) Uani 0.77(2) 1 d D U P C 2
F17B F 0.6479(3) 1.1350(4) 0.2380(5) 0.0502(14) Uani 0.77(2) 1 d D U P C 2
F18B F 0.5275(4) 1.1813(4) 0.2629(4) 0.0470(13) Uani 0.77(2) 1 d D U P C 2
F19 F 0.84223(12) 0.86322(15) 0.25798(12) 0.0664(6) Uani 1 1 d . . . . .
F20 F 0.82560(12) 0.97691(12) 0.31583(14) 0.0639(6) Uani 1 1 d . . . . .
F21 F 0.90856(10) 0.88332(12) 0.38162(12) 0.0526(5) Uani 1 1 d . . . . .
F22 F 0.72753(14) 0.68373(11) 0.53528(11) 0.0540(5) Uani 1 1 d . . . . .
F23 F 0.75281(11) 0.80218(12) 0.59063(9) 0.0468(5) Uani 1 1 d . . . . .
F24 F 0.62004(11) 0.75696(11) 0.55521(10) 0.0430(4) Uani 1 1 d . . . . .
N1 N 0.53710(16) 0.38779(17) 0.46350(15) 0.0397(6) Uani 1 1 d . . . . .
N2 N 0.43161(16) 0.44253(16) 0.57634(15) 0.0380(6) Uani 1 1 d . . . . .
N3 N 0.38542(17) 0.50196(16) 0.40821(16) 0.0386(6) Uani 1 1 d . . . . .
C1 C 0.5640(2) 0.3264(2) 0.45041(19) 0.0425(8) Uani 1 1 d . . . . .
C2 C 0.5995(3) 0.2462(2) 0.4352(3) 0.0722(12) Uani 1 1 d . . . . .
H2A H 0.627894 0.250582 0.389352 0.108 Uiso 1 1 calc R U . . .
H2B H 0.551150 0.206002 0.422125 0.108 Uiso 1 1 calc R U . . .
H2C H 0.643354 0.228230 0.483763 0.108 Uiso 1 1 calc R U . . .
C3 C 0.38967(18) 0.41786(18) 0.61795(18) 0.0318(6) Uani 1 1 d . . . . .
C4 C 0.33547(18) 0.38737(18) 0.67080(17) 0.0336(7) Uani 1 1 d . . . . .
H4A H 0.371816 0.353051 0.713580 0.050 Uiso 1 1 calc R U . . .
H4B H 0.286481 0.354515 0.638912 0.050 Uiso 1 1 calc R U . . .
H4C H 0.311528 0.433962 0.695593 0.050 Uiso 1 1 calc R U . . .
C5 C 0.3195(2) 0.50962(18) 0.36222(18) 0.0330(7) Uani 1 1 d . . . . .
C6 C 0.23490(19) 0.5205(2) 0.30457(18) 0.0388(7) Uani 1 1 d . . . . .
H6A H 0.213791 0.467236 0.280408 0.058 Uiso 1 1 calc R U . . .
H6B H 0.242049 0.558587 0.261644 0.058 Uiso 1 1 calc R U . . .
H6C H 0.191687 0.543087 0.332666 0.058 Uiso 1 1 calc R U . . .
C7 C 0.41444(15) 0.84926(15) 0.29903(14) 0.0194(5) Uani 1 1 d . . . . .
C8 C 0.41959(16) 0.90428(15) 0.36349(15) 0.0218(5) Uani 1 1 d . . . . .
H8 H 0.473466 0.933351 0.383431 0.026 Uiso 1 1 calc R U . . .
C9 C 0.34919(16) 0.91827(15) 0.39970(15) 0.0224(6) Uani 1 1 d . . . . .
C10 C 0.27033(16) 0.87541(16) 0.37360(15) 0.0235(6) Uani 1 1 d . . . . .
H10 H 0.222392 0.883537 0.398829 0.028 Uiso 1 1 calc R U . . .
C11 C 0.26327(16) 0.82082(15) 0.31026(15) 0.0229(6) Uani 1 1 d D U . . .
C12 C 0.33297(16) 0.80853(15) 0.27260(15) 0.0217(5) Uani 1 1 d . . . . .
H12 H 0.325153 0.771641 0.227910 0.026 Uiso 1 1 calc R U . . .
C13 C 0.35870(18) 0.97890(17) 0.46691(17) 0.0305(6) Uani 1 1 d . . . . .
C14 C 0.17787(18) 0.77499(17) 0.28202(16) 0.0358(7) Uani 1 1 d D U . . .
C15 C 0.49955(15) 0.76080(15) 0.19797(14) 0.0200(5) Uani 1 1 d . . . . .
C16 C 0.46205(15) 0.68448(15) 0.20684(15) 0.0215(5) Uani 1 1 d . . . . .
H16 H 0.427903 0.678575 0.246303 0.026 Uiso 1 1 calc R U . . .
C17 C 0.47279(16) 0.61650(16) 0.15996(15) 0.0230(6) Uani 1 1 d . . . . .
C18 C 0.52460(16) 0.62113(16) 0.10375(15) 0.0242(6) Uani 1 1 d . . . . .
H18 H 0.532288 0.574716 0.071966 0.029 Uiso 1 1 calc R U . . .
C19 C 0.56482(16) 0.69565(16) 0.09542(15) 0.0240(6) Uani 1 1 d D U . . .
C20 C 0.55113(16) 0.76351(16) 0.13968(15) 0.0231(6) Uani 1 1 d . . . . .
H20 H 0.577561 0.814287 0.130550 0.028 Uiso 1 1 calc R U . . .
C21 C 0.43124(18) 0.53630(17) 0.17251(17) 0.0299(6) Uani 1 1 d . . . . .
C22 C 0.62394(18) 0.70028(16) 0.03755(17) 0.0344(6) Uani 1 1 d D U . . .
C23 C 0.48630(15) 0.92573(15) 0.19579(15) 0.0205(5) Uani 1 1 d . . . . .
C24 C 0.43135(15) 0.92559(16) 0.11752(15) 0.0225(6) Uani 1 1 d . . . . .
H24 H 0.402090 0.876009 0.096833 0.027 Uiso 1 1 calc R U . . .
C25 C 0.41796(16) 0.99563(16) 0.06875(16) 0.0249(6) Uani 1 1 d . . . . .
C26 C 0.46004(17) 1.06844(17) 0.09619(17) 0.0287(6) Uani 1 1 d . . . . .
H26 H 0.451555 1.116225 0.062886 0.034 Uiso 1 1 calc R U . . .
C27 C 0.51496(17) 1.07013(16) 0.17348(17) 0.0276(6) Uani 1 1 d D U . . .
C28 C 0.52664(16) 1.00058(16) 0.22237(16) 0.0238(6) Uani 1 1 d . . . . .
H28 H 0.563381 1.004112 0.275794 0.029 Uiso 1 1 calc R U . . .
C29 C 0.35432(18) 0.99271(19) -0.01199(17) 0.0336(7) Uani 1 1 d . . . . .
C30 C 0.5634(2) 1.14746(18) 0.20509(19) 0.0384(7) Uani 1 1 d D U . . .
C31 C 0.59318(16) 0.84125(15) 0.31992(14) 0.0196(5) Uani 1 1 d . . . . .
C32 C 0.67093(16) 0.86865(15) 0.30016(15) 0.0223(6) Uani 1 1 d . . . . .
H32 H 0.666938 0.892982 0.248374 0.027 Uiso 1 1 calc R U . . .
C33 C 0.75350(16) 0.86167(16) 0.35315(16) 0.0241(6) Uani 1 1 d . . . . .
C34 C 0.76268(17) 0.82706(16) 0.42934(16) 0.0254(6) Uani 1 1 d . . . . .
H34 H 0.819199 0.822667 0.466008 0.030 Uiso 1 1 calc R U . . .
C35 C 0.68690(16) 0.79902(15) 0.45048(15) 0.0231(6) Uani 1 1 d . . . . .
C36 C 0.60449(16) 0.80595(15) 0.39709(15) 0.0211(5) Uani 1 1 d . . . . .
H36 H 0.553822 0.786005 0.413467 0.025 Uiso 1 1 calc R U . . .
C37 C 0.83259(18) 0.89622(19) 0.32767(18) 0.0355(7) Uani 1 1 d . . . . .
C38 C 0.69629(18) 0.76101(17) 0.53230(16) 0.0293(6) Uani 1 1 d . . . . .
B1 B 0.49720(18) 0.84318(18) 0.25365(17) 0.0201(6) Uani 1 1 d . . . . .

loop_
_atom_site_aniso_label
_atom_site_aniso_U_11
_atom_site_aniso_U_22
_atom_site_aniso_U_33
_atom_site_aniso_U_23
_atom_site_aniso_U_13
_atom_site_aniso_U_12
Ni1 0.0280(3) 0.0400(3) 0.0414(3) -0.0055(3) 0.0112(2) -0.0003(2)
F1 0.0308(9) 0.0745(13) 0.0635(12) -0.0427(11) 0.0231(9) -0.0041(9)
F2 0.0793(14) 0.0339(10) 0.0605(12) -0.0212(9) 0.0408(11) -0.0159(9)
F3 0.0649(12) 0.0571(12) 0.0303(10) -0.0185(9) -0.0048(9) 0.0084(10)
F4A 0.034(2) 0.052(2) 0.025(2) -0.0101(18) 0.0122(18) -0.0180(18)
F5A 0.0169(15) 0.0427(18) 0.140(4) -0.016(2) 0.006(2) 0.0003(13)
F6A 0.048(2) 0.053(2) 0.0372(16) -0.0092(15) 0.0244(15) -0.0245(17)
F4B 0.039(3) 0.106(5) 0.065(3) -0.039(3) 0.034(3) -0.033(3)
F5B 0.034(3) 0.036(3) 0.040(4) -0.006(3) 0.006(3) -0.006(2)
F6B 0.024(3) 0.052(3) 0.077(4) -0.019(3) -0.011(3) 0.003(2)
F7 0.0788(14) 0.0390(11) 0.0581(13) 0.0168(10) -0.0018(11) -0.0192(10)
F8 0.0474(11) 0.0348(10) 0.0977(15) -0.0182(10) 0.0504(11) -0.0146(8)
F9 0.0486(10) 0.0317(9) 0.0570(11) -0.0204(9) 0.0276(9) -0.0148(8)
F10A 0.068(5) 0.038(4) 0.063(5) -0.009(3) 0.052(4) 0.006(3)
F11A 0.056(6) 0.062(5) 0.074(7) -0.028(5) 0.047(5) -0.022(5)
F12A 0.081(5) 0.074(7) 0.039(4) -0.001(4) 0.032(3) 0.007(5)
F10B 0.057(2) 0.0318(14) 0.050(2) 0.0004(13) 0.0391(17) -0.0024(13)
F11B 0.079(2) 0.098(3) 0.0478(17) -0.0428(18) 0.0449(16) -0.045(2)
F12B 0.053(2) 0.075(2) 0.096(3) 0.037(2) 0.054(2) 0.0316(19)
F13 0.0456(10) 0.0523(12) 0.0279(9) 0.0051(9) -0.0035(8) -0.0129(8)
F14 0.0208(8) 0.1066(16) 0.0357(10) 0.0205(10) 0.0069(7) 0.0080(9)
F15 0.0349(9) 0.0481(10) 0.0287(9) 0.0171(8) 0.0090(7) 0.0011(8)
F16A 0.030(5) 0.035(6) 0.073(7) 0.001(6) 0.004(5) -0.005(4)
F17A 0.036(5) 0.024(6) 0.073(9) -0.004(5) 0.008(6) 0.004(4)
F18A 0.066(10) 0.031(6) 0.067(5) 0.002(4) 0.020(6) -0.017(6)
F16B 0.073(4) 0.0287(17) 0.0594(18) 0.0100(13) 0.0019(18) -0.0126(19)
F17B 0.0275(15) 0.0349(18) 0.086(4) -0.004(2) 0.0088(17) -0.0091(12)
F18B 0.0547(19) 0.029(2) 0.055(3) -0.012(2) 0.0089(19) 0.0018(17)
F19 0.0409(11) 0.1148(18) 0.0526(12) -0.0097(12) 0.0294(10) -0.0214(11)
F20 0.0390(10) 0.0452(12) 0.1102(18) 0.0344(12) 0.0231(11) -0.0041(9)
F21 0.0183(8) 0.0723(13) 0.0626(12) 0.0251(11) 0.0000(8) -0.0078(8)
F22 0.0795(14) 0.0408(11) 0.0420(11) 0.0165(9) 0.0147(10) 0.0209(10)
F23 0.0452(10) 0.0657(12) 0.0235(9) 0.0030(9) -0.0042(8) -0.0180(9)
F24 0.0327(9) 0.0681(12) 0.0288(9) 0.0128(9) 0.0085(7) -0.0039(8)
N1 0.0353(14) 0.0418(16) 0.0440(16) -0.0075(13) 0.0132(12) -0.0024(12)
N2 0.0293(13) 0.0425(16) 0.0412(15) -0.0037(13) 0.0063(12) 0.0009(11)
N3 0.0321(15) 0.0433(16) 0.0428(15) -0.0043(13) 0.0140(13) -0.0014(12)
C1 0.0420(18) 0.048(2) 0.0363(18) -0.0046(16) 0.0076(15) 0.0012(16)
C2 0.089(3) 0.057(3) 0.065(3) -0.014(2) 0.007(2) 0.027(2)
C3 0.0233(14) 0.0346(16) 0.0337(16) -0.0065(14) -0.0007(13) 0.0055(12)
C4 0.0286(15) 0.0393(17) 0.0319(16) 0.0006(14) 0.0050(13) 0.0054(13)
C5 0.0332(17) 0.0344(17) 0.0368(17) -0.0063(14) 0.0191(15) -0.0077(13)
C6 0.0301(16) 0.051(2) 0.0367(17) -0.0065(15) 0.0113(14) -0.0082(14)
C7 0.0192(13) 0.0206(13) 0.0183(13) 0.0035(11) 0.0043(10) 0.0029(10)
C8 0.0208(13) 0.0223(13) 0.0219(13) 0.0007(11) 0.0040(11) 0.0010(10)
C9 0.0250(13) 0.0228(14) 0.0198(13) -0.0030(11) 0.0059(11) 0.0023(11)
C10 0.0211(13) 0.0278(14) 0.0245(14) 0.0022(12) 0.0109(11) 0.0037(11)
C11 0.0204(12) 0.0258(14) 0.0233(13) 0.0001(11) 0.0065(10) -0.0010(10)
C12 0.0242(13) 0.0233(14) 0.0181(13) -0.0016(11) 0.0059(11) 0.0012(11)
C13 0.0261(14) 0.0361(17) 0.0312(16) -0.0054(13) 0.0108(13) -0.0003(12)
C14 0.0260(14) 0.0446(17) 0.0406(16) -0.0116(13) 0.0153(12) -0.0040(12)
C15 0.0165(12) 0.0255(14) 0.0174(13) -0.0007(11) 0.0028(10) 0.0011(10)
C16 0.0189(12) 0.0266(14) 0.0203(13) 0.0012(11) 0.0072(11) 0.0009(11)
C17 0.0199(13) 0.0248(14) 0.0245(14) -0.0004(12) 0.0055(11) 0.0016(11)
C18 0.0229(13) 0.0249(14) 0.0258(14) -0.0051(12) 0.0075(11) 0.0031(11)
C19 0.0241(13) 0.0280(14) 0.0216(13) -0.0018(12) 0.0087(11) 0.0011(11)
C20 0.0226(13) 0.0243(14) 0.0230(13) -0.0011(12) 0.0067(11) -0.0037(11)
C21 0.0291(15) 0.0286(15) 0.0348(16) -0.0042(14) 0.0133(13) -0.0041(12)
C22 0.0411(15) 0.0306(15) 0.0383(16) -0.0056(13) 0.0229(13) -0.0014(12)
C23 0.0178(12) 0.0256(14) 0.0207(13) -0.0016(11) 0.0098(11) 0.0021(10)
C24 0.0166(12) 0.0295(15) 0.0238(14) -0.0011(12) 0.0096(11) -0.0021(10)
C25 0.0171(12) 0.0333(15) 0.0256(14) 0.0042(13) 0.0079(11) 0.0000(11)
C26 0.0241(14) 0.0304(16) 0.0332(16) 0.0130(13) 0.0101(12) 0.0047(12)
C27 0.0267(14) 0.0226(14) 0.0356(16) 0.0009(12) 0.0115(12) 0.0012(11)
C28 0.0227(13) 0.0270(15) 0.0225(13) -0.0026(12) 0.0069(11) 0.0022(11)
C29 0.0241(14) 0.0500(19) 0.0277(15) 0.0108(15) 0.0080(12) -0.0007(13)
C30 0.0392(17) 0.0272(15) 0.0480(18) 0.0027(14) 0.0083(14) -0.0001(12)
C31 0.0215(13) 0.0180(13) 0.0202(13) -0.0062(11) 0.0068(10) 0.0006(10)
C32 0.0240(13) 0.0230(14) 0.0205(13) -0.0001(11) 0.0067(11) 0.0007(10)
C33 0.0193(13) 0.0243(14) 0.0286(14) -0.0015(12) 0.0054(11) -0.0005(11)
C34 0.0213(13) 0.0232(14) 0.0285(15) -0.0009(12) -0.0001(11) 0.0011(11)
C35 0.0255(14) 0.0219(14) 0.0217(13) -0.0022(11) 0.0049(11) 0.0006(11)
C36 0.0203(13) 0.0213(13) 0.0229(13) -0.0050(11) 0.0073(11) -0.0008(10)
C37 0.0227(15) 0.0415(18) 0.0413(18) 0.0083(15) 0.0053(13) -0.0036(13)
C38 0.0282(15) 0.0327(16) 0.0246(15) 0.0012(13) 0.0014(12) 0.0005(12)
B1 0.0189(14) 0.0236(16) 0.0189(14) -0.0005(13) 0.0068(12) -0.0004(12)

loop_
_atom_type_symbol
_atom_type_description
_atom_type_scat_dispersion_real
_atom_type_scat_dispersion_imag
_atom_type_scat_source
C C 0.0033 0.0016 'International Tables Vol C Tables 4.2.6.8 and 6.1.1.4'
H H 0.0000 0.0000 'International Tables Vol C Tables 4.2.6.8 and 6.1.1.4'
N N 0.0061 0.0033 'International Tables Vol C Tables 4.2.6.8 and 6.1.1.4'
F F 0.0171 0.0103 'International Tables Vol C Tables 4.2.6.8 and 6.1.1.4'
Ni Ni 0.3393 1.1124 'International Tables Vol C Tables 4.2.6.8 and 6.1.1.4'
B B 0.0013 0.0007 'International Tables Vol C Tables 4.2.6.8 and 6.1.1.4'

loop_
_citation_id
_citation_doi
_citation_year
1 10.1021/acs.inorgchem.5c02296 2025

loop_
_geom_angle_atom_site_label_1
_geom_angle_atom_site_label_2
_geom_angle_atom_site_label_3
_geom_angle
_geom_angle_site_symmetry_1
_geom_angle_site_symmetry_3
_geom_angle_publ_flag
N1 Ni1 N1 180.0 3_666 . ?
N1 Ni1 N3 87.71(10) 3_666 . ?
N1 Ni1 N3 92.29(10) . . ?
N1 Ni1 N3 92.29(10) 3_666 3_666 ?
N1 Ni1 N3 87.71(10) . 3_666 ?
N3 Ni1 N3 180.0 . 3_666 ?
N1 Ni1 N2 89.51(9) 3_666 . ?
N1 Ni1 N2 90.49(9) . . ?
N3 Ni1 N2 89.97(9) . . ?
N3 Ni1 N2 90.03(9) 3_666 . ?
N1 Ni1 N2 90.49(9) 3_666 3_666 ?
N1 Ni1 N2 89.51(9) . 3_666 ?
N3 Ni1 N2 90.03(9) . 3_666 ?
N3 Ni1 N2 89.97(9) 3_666 3_666 ?
N2 Ni1 N2 180.0 . 3_666 ?
C1 N1 Ni1 173.1(3) . . ?
C3 N2 Ni1 173.4(2) . . ?
C5 N3 Ni1 172.7(2) . . ?
N1 C1 C2 178.8(4) . . ?
C1 C2 H2A 109.5 . . ?
C1 C2 H2B 109.5 . . ?
H2A C2 H2B 109.5 . . ?
C1 C2 H2C 109.5 . . ?
H2A C2 H2C 109.5 . . ?
H2B C2 H2C 109.5 . . ?
N2 C3 C4 179.2(3) . . ?
C3 C4 H4A 109.5 . . ?
C3 C4 H4B 109.5 . . ?
H4A C4 H4B 109.5 . . ?
C3 C4 H4C 109.5 . . ?
H4A C4 H4C 109.5 . . ?
H4B C4 H4C 109.5 . . ?
N3 C5 C6 178.9(3) . . ?
C5 C6 H6A 109.5 . . ?
C5 C6 H6B 109.5 . . ?
H6A C6 H6B 109.5 . . ?
C5 C6 H6C 109.5 . . ?
H6A C6 H6C 109.5 . . ?
H6B C6 H6C 109.5 . . ?
C8 C7 C12 115.6(2) . . ?
C8 C7 B1 119.6(2) . . ?
C12 C7 B1 124.5(2) . . ?
C9 C8 C7 122.8(2) . . ?
C9 C8 H8 118.6 . . ?
C7 C8 H8 118.6 . . ?
C10 C9 C8 120.2(2) . . ?
C10 C9 C13 119.9(2) . . ?
C8 C9 C13 119.9(2) . . ?
C11 C10 C9 118.3(2) . . ?
C11 C10 H10 120.8 . . ?
C9 C10 H10 120.8 . . ?
C10 C11 C12 121.4(2) . . ?
C10 C11 C14 118.1(2) . . ?
C12 C11 C14 120.5(2) . . ?
C11 C12 C7 121.6(2) . . ?
C11 C12 H12 119.2 . . ?
C7 C12 H12 119.2 . . ?
F1 C13 F2 106.5(2) . . ?
F1 C13 F3 105.7(2) . . ?
F2 C13 F3 104.9(2) . . ?
F1 C13 C9 113.6(2) . . ?
F2 C13 C9 112.7(2) . . ?
F3 C13 C9 112.9(2) . . ?
F5A C14 F4A 112.4(4) . . ?
F4B C14 F5B 111.7(5) . . ?
F4B C14 F6B 104.8(4) . . ?
F5B C14 F6B 101.0(4) . . ?
F5A C14 F6A 102.4(3) . . ?
F4A C14 F6A 102.0(3) . . ?
F4B C14 C11 117.1(3) . . ?
F5A C14 C11 114.6(3) . . ?
F4A C14 C11 115.6(3) . . ?
F5B C14 C11 113.2(5) . . ?
F6B C14 C11 107.2(3) . . ?
F6A C14 C11 108.1(3) . . ?
C16 C15 C20 115.1(2) . . ?
C16 C15 B1 126.7(2) . . ?
C20 C15 B1 118.0(2) . . ?
C17 C16 C15 122.4(2) . . ?
C17 C16 H16 118.8 . . ?
C15 C16 H16 118.8 . . ?
C18 C17 C16 121.0(2) . . ?
C18 C17 C21 119.1(2) . . ?
C16 C17 C21 119.9(2) . . ?
C19 C18 C17 117.8(2) . . ?
C19 C18 H18 121.1 . . ?
C17 C18 H18 121.1 . . ?
C20 C19 C18 120.9(2) . . ?
C20 C19 C22 120.9(2) . . ?
C18 C19 C22 118.2(2) . . ?
C19 C20 C15 122.8(2) . . ?
C19 C20 H20 118.6 . . ?
C15 C20 H20 118.6 . . ?
F9 C21 F8 106.6(2) . . ?
F9 C21 F7 105.4(2) . . ?
F8 C21 F7 106.3(2) . . ?
F9 C21 C17 113.6(2) . . ?
F8 C21 C17 112.3(2) . . ?
F7 C21 C17 112.1(2) . . ?
F10A C22 F11A 111.8(7) . . ?
F11B C22 F10B 106.0(3) . . ?
F11B C22 F12B 105.9(3) . . ?
F10B C22 F12B 104.5(3) . . ?
F10A C22 F12A 104.4(6) . . ?
F11A C22 F12A 104.9(7) . . ?
F10A C22 C19 114.5(5) . . ?
F11A C22 C19 113.6(7) . . ?
F11B C22 C19 113.9(2) . . ?
F10B C22 C19 114.3(3) . . ?
F12B C22 C19 111.4(3) . . ?
F12A C22 C19 106.6(5) . . ?
C28 C23 C24 115.8(2) . . ?
C28 C23 B1 123.0(2) . . ?
C24 C23 B1 121.2(2) . . ?
C25 C24 C23 122.2(2) . . ?
C25 C24 H24 118.9 . . ?
C23 C24 H24 118.9 . . ?
C26 C25 C24 120.6(2) . . ?
C26 C25 C29 119.8(2) . . ?
C24 C25 C29 119.5(2) . . ?
C25 C26 C27 118.2(2) . . ?
C25 C26 H26 120.9 . . ?
C27 C26 H26 120.9 . . ?
C26 C27 C28 120.9(2) . . ?
C26 C27 C30 120.0(2) . . ?
C28 C27 C30 119.1(3) . . ?
C27 C28 C23 122.2(2) . . ?
C27 C28 H28 118.9 . . ?
C23 C28 H28 118.9 . . ?
F15 C29 F14 105.8(2) . . ?
F15 C29 F13 106.2(2) . . ?
F14 C29 F13 105.5(2) . . ?
F15 C29 C25 113.3(2) . . ?
F14 C29 C25 112.3(2) . . ?
F13 C29 C25 113.0(2) . . ?
F17B C30 F16B 108.8(4) . . ?
F17B C30 F18B 107.2(4) . . ?
F16B C30 F18B 104.8(3) . . ?
F17A C30 F18A 107.7(8) . . ?
F17A C30 F16A 101.8(12) . . ?
F18A C30 F16A 100.4(9) . . ?
F17A C30 C27 119.4(10) . . ?
F17B C30 C27 112.9(4) . . ?
F16B C30 C27 112.7(3) . . ?
F18B C30 C27 110.0(4) . . ?
F18A C30 C27 113.6(6) . . ?
F16A C30 C27 111.6(10) . . ?
C32 C31 C36 115.4(2) . . ?
C32 C31 B1 121.7(2) . . ?
C36 C31 B1 122.7(2) . . ?
C33 C32 C31 122.5(2) . . ?
C33 C32 H32 118.7 . . ?
C31 C32 H32 118.7 . . ?
C34 C33 C32 120.9(2) . . ?
C34 C33 C37 120.5(2) . . ?
C32 C33 C37 118.5(2) . . ?
C33 C34 C35 117.9(2) . . ?
C33 C34 H34 121.1 . . ?
C35 C34 H34 121.1 . . ?
C34 C35 C36 120.9(2) . . ?
C34 C35 C38 118.2(2) . . ?
C36 C35 C38 120.8(2) . . ?
C35 C36 C31 122.4(2) . . ?
C35 C36 H36 118.8 . . ?
C31 C36 H36 118.8 . . ?
F21 C37 F20 106.7(2) . . ?
F21 C37 F19 106.1(2) . . ?
F20 C37 F19 106.6(2) . . ?
F21 C37 C33 113.4(2) . . ?
F20 C37 C33 111.7(2) . . ?
F19 C37 C33 111.9(2) . . ?
F24 C38 F23 106.5(2) . . ?
F24 C38 F22 106.3(2) . . ?
F23 C38 F22 105.8(2) . . ?
F24 C38 C35 113.1(2) . . ?
F23 C38 C35 112.5(2) . . ?
F22 C38 C35 112.2(2) . . ?
C31 B1 C15 103.73(19) . . ?
C31 B1 C23 111.8(2) . . ?
C15 B1 C23 109.62(19) . . ?
C31 B1 C7 111.37(19) . . ?
C15 B1 C7 116.2(2) . . ?
C23 B1 C7 104.27(19) . . ?

loop_
_geom_bond_atom_site_label_1
_geom_bond_atom_site_label_2
_geom_bond_distance
_geom_bond_site_symmetry_2
_geom_bond_publ_flag
Ni1 N1 2.050(3) 3_666 ?
Ni1 N1 2.050(3) . ?
Ni1 N3 2.067(3) . ?
Ni1 N3 2.067(3) 3_666 ?
Ni1 N2 2.077(3) . ?
Ni1 N2 2.077(3) 3_666 ?
F1 C13 1.328(3) . ?
F2 C13 1.331(3) . ?
F3 C13 1.333(3) . ?
F4A C14 1.307(4) . ?
F5A C14 1.287(4) . ?
F6A C14 1.416(4) . ?
F4B C14 1.260(4) . ?
F5B C14 1.325(5) . ?
F6B C14 1.414(5) . ?
F7 C21 1.336(3) . ?
F8 C21 1.331(3) . ?
F9 C21 1.324(3) . ?
F10A C22 1.282(6) . ?
F11A C22 1.304(6) . ?
F12A C22 1.350(6) . ?
F10B C22 1.324(4) . ?
F11B C22 1.319(4) . ?
F12B C22 1.347(4) . ?
F13 C29 1.344(3) . ?
F14 C29 1.344(3) . ?
F15 C29 1.343(3) . ?
F16A C30 1.388(11) . ?
F17A C30 1.295(11) . ?
F18A C30 1.368(9) . ?
F16B C30 1.337(4) . ?
F17B C30 1.314(5) . ?
F18B C30 1.352(5) . ?
F19 C37 1.336(3) . ?
F20 C37 1.327(3) . ?
F21 C37 1.326(3) . ?
F22 C38 1.342(3) . ?
F23 C38 1.335(3) . ?
F24 C38 1.331(3) . ?
N1 C1 1.123(4) . ?
N2 C3 1.138(4) . ?
N3 C5 1.137(4) . ?
C1 C2 1.461(5) . ?
C2 H2A 0.9800 . ?
C2 H2B 0.9800 . ?
C2 H2C 0.9800 . ?
C3 C4 1.452(4) . ?
C4 H4A 0.9800 . ?
C4 H4B 0.9800 . ?
C4 H4C 0.9800 . ?
C5 C6 1.449(4) . ?
C6 H6A 0.9800 . ?
C6 H6B 0.9800 . ?
C6 H6C 0.9800 . ?
C7 C8 1.398(3) . ?
C7 C12 1.403(3) . ?
C7 B1 1.647(3) . ?
C8 C9 1.391(3) . ?
C8 H8 0.9500 . ?
C9 C10 1.386(4) . ?
C9 C13 1.485(4) . ?
C10 C11 1.376(4) . ?
C10 H10 0.9500 . ?
C11 C12 1.393(3) . ?
C11 C14 1.496(4) . ?
C12 H12 0.9500 . ?
C15 C16 1.393(3) . ?
C15 C20 1.410(3) . ?
C15 B1 1.642(4) . ?
C16 C17 1.392(3) . ?
C16 H16 0.9500 . ?
C17 C18 1.384(3) . ?
C17 C21 1.491(4) . ?
C18 C19 1.384(4) . ?
C18 H18 0.9500 . ?
C19 C20 1.377(4) . ?
C19 C22 1.493(3) . ?
C20 H20 0.9500 . ?
C23 C28 1.393(4) . ?
C23 C24 1.396(4) . ?
C23 B1 1.645(4) . ?
C24 C25 1.392(4) . ?
C24 H24 0.9500 . ?
C25 C26 1.378(4) . ?
C25 C29 1.486(4) . ?
C26 C27 1.383(4) . ?
C26 H26 0.9500 . ?
C27 C28 1.387(4) . ?
C27 C30 1.496(4) . ?
C28 H28 0.9500 . ?
C31 C32 1.398(3) . ?
C31 C36 1.399(3) . ?
C31 B1 1.640(4) . ?
C32 C33 1.384(4) . ?
C32 H32 0.9500 . ?
C33 C34 1.383(4) . ?
C33 C37 1.502(3) . ?
C34 C35 1.384(3) . ?
C34 H34 0.9500 . ?
C35 C36 1.385(4) . ?
C35 C38 1.491(4) . ?
C36 H36 0.9500 . ?

loop_
_geom_hbond_atom_site_label_D
_geom_hbond_atom_site_label_H
_geom_hbond_atom_site_label_A
_geom_hbond_distance_DH
_geom_hbond_distance_HA
_geom_hbond_distance_DA
_geom_hbond_angle_DHA
_geom_hbond_site_symmetry_A
_geom_hbond_publ_flag
C4 H4B F13 0.98 2.54 3.180(3) 122.8 2_545 yes
C4 H4C F20 0.98 2.46 3.329(3) 147.0 4_576 yes
C6 H6B F5B^b 0.98 2.52 3.200(8) 126.0 . yes
C6 H6B F8 0.98 2.36 3.022(3) 124.6 . yes
